data_4103808
loop_
_publ_author_name
'Klap\"otke, Thomas M.'
'Stierstorfer, J\"org'

_publ_section_title
;
 The CN~7~^-^ anion
;
_journal_coden_ASTM JACSAT
_journal_issue 3
_journal_name_full 'Journal of the American Chemical Society'
_journal_page_first 1122
_journal_page_last 1134
_journal_paper_doi 10.1021/ja8077522
_journal_volume 131
_journal_year 2009
_chemical_formula_moiety 'C N7, H2 O, Li'
_chemical_formula_sum 'C H2 Li N7 O'
_chemical_formula_weight 135.03
_chemical_name_common 'lithium 5-azidotetrazolate monohydrate'
_chemical_name_systematic 'lithium 5-azidotetrazolate monohydrate'
_space_group_IT_number 14
_symmetry_cell_setting monoclinic
_symmetry_Int_Tables_number 14
_symmetry_space_group_name_Hall '-P 2ybc'
_symmetry_space_group_name_H-M 'P 1 21/c 1'
_atom_sites_solution_hydrogens geom
_atom_sites_solution_primary direct
_atom_sites_solution_secondary difmap
_audit_author_name 'Joerg Stierstorfer'
_audit_creation_date
;
'Sun Feb 17 20:28:43 2008'
;
_audit_creation_method SHELXL-97
_audit_update_record 18.02.2008
_cell_angle_alpha 90.00
_cell_angle_beta 95.608(5)
_cell_angle_gamma 90.00
_cell_formula_units_Z 4
_cell_length_a 8.9207(5)
_cell_length_b 4.6663(2)
_cell_length_c 12.8648(6)
_cell_measurement_reflns_used 1374
_cell_measurement_temperature 200(2)
_cell_measurement_theta_max 29.9937
_cell_measurement_theta_min 4.0929
_cell_volume 532.96(5)
_computing_cell_refinement
;
CrysAlis RED, Oxford Diffraction Ltd.,
Version 1.171.27p5 beta (release 01-04-2005 CrysAlis171 .NET)
(compiled Apr  1 2005,17:53:34)
;
_computing_data_collection
;
CrysAlis CCD, Oxford Diffraction Ltd.,
Version 1.171.27p5 beta (release 01-04-2005 CrysAlis171 .NET)
(compiled Apr  1 2005,17:53:34)
;
_computing_data_reduction
;
CrysAlis RED, Oxford Diffraction Ltd.,
Version 1.171.27p5 beta (release 01-04-2005 CrysAlis171 .NET)
(compiled Apr  1 2005,17:53:34)
;
_computing_molecular_graphics
;
'ORTEP (M. N. Burnett, C. K. Johnson, ORTEP-III: Oak Ridge Thermal Ellipsoid
;
_computing_publication_material 'PLATON (A. L. Spek, Acta Crystallogr, Sect. A, 1990, 46, C34, 1995 version).'
_computing_structure_refinement 'SHELXL-97 (Sheldrick, 1997)'
_computing_structure_solution SIR-92
_diffrn_ambient_temperature 200
_diffrn_detector_area_resol_mean 15.9809
_diffrn_measured_fraction_theta_full 0.993
_diffrn_measured_fraction_theta_max 0.993
_diffrn_measurement_device 'CCD camera on \k-goniostat'
_diffrn_measurement_device_type KappaCCD
_diffrn_measurement_method omega-scan
_diffrn_orient_matrix_UB_11 0.0050219379
_diffrn_orient_matrix_UB_12 0.1515255087
_diffrn_orient_matrix_UB_13 -0.0000584001
_diffrn_orient_matrix_UB_21 -0.0405511555
_diffrn_orient_matrix_UB_22 0.0039185571
_diffrn_orient_matrix_UB_23 -0.0501267692
_diffrn_orient_matrix_UB_31 -0.0685851810
_diffrn_orient_matrix_UB_32 0.0088339427
_diffrn_orient_matrix_UB_33 0.0234035281
_diffrn_radiation_collimation 0.5
_diffrn_radiation_monochromator graphite
_diffrn_radiation_source 'fine-focus sealed tube'
_diffrn_radiation_type 'Mo K\a'
_diffrn_radiation_wavelength 0.71073
_diffrn_reflns_av_R_equivalents 0.0287
_diffrn_reflns_av_sigmaI/netI 0.0390
_diffrn_reflns_limit_h_max 11
_diffrn_reflns_limit_h_min -10
_diffrn_reflns_limit_k_max 5
_diffrn_reflns_limit_k_min -5
_diffrn_reflns_limit_l_max 16
_diffrn_reflns_limit_l_min -14
_diffrn_reflns_number 2650
_diffrn_reflns_theta_full 26.50
_diffrn_reflns_theta_max 26.50
_diffrn_reflns_theta_min 4.10
_diffrn_source_current 40
_diffrn_source_type 'Spellman generator'
_diffrn_source_voltage 50
_exptl_absorpt_coefficient_mu 0.139
_exptl_absorpt_correction_T_max 0.99000
_exptl_absorpt_correction_T_min 0.92904
_exptl_absorpt_correction_type multi-scan
_exptl_absorpt_process_details
;SCALE3 ABSPACK - An Oxford Diffraction program (1.0.4,gui:1.0.3)
(C) 2005 Oxford Diffraction Ltd.
;
_exptl_crystal_colour colorless
_exptl_crystal_density_diffrn 1.683
_exptl_crystal_density_method 'not measured'
_exptl_crystal_description needles
_exptl_crystal_F_000 272
_exptl_crystal_size_max 0.17
_exptl_crystal_size_mid 0.06
_exptl_crystal_size_min 0.05
_refine_diff_density_max 0.193
_refine_diff_density_min -0.193
_refine_diff_density_rms 0.050
_refine_ls_extinction_method none
_refine_ls_goodness_of_fit_ref 1.052
_refine_ls_hydrogen_treatment refall
_refine_ls_matrix_type full
_refine_ls_number_parameters 99
_refine_ls_number_reflns 1096
_refine_ls_number_restraints 0
_refine_ls_restrained_S_all 1.052
_refine_ls_R_factor_all 0.0550
_refine_ls_R_factor_gt 0.0313
_refine_ls_shift/su_max 0.000
_refine_ls_shift/su_mean 0.000
_refine_ls_structure_factor_coef Fsqd
_refine_ls_weighting_scheme calc
_refine_ls_wR_factor_gt 0.0732
_refine_ls_wR_factor_ref 0.0869
_reflns_number_gt 785
_reflns_number_total 1096
_reflns_threshold_expression >2sigma(I)
_cod_data_source_file ja8077522_si_002_6_LiCN7.cif
_cod_data_source_block dx055
_cod_database_code 4103808

loop_
_symmetry_equiv_pos_as_xyz
'x, y, z'
'-x, y+1/2, -z+1/2'
'-x, -y, -z'
'x, -y-1/2, z-1/2'

loop_
_atom_site_label
_atom_site_type_symbol
_atom_site_fract_x
_atom_site_fract_y
_atom_site_fract_z
_atom_site_U_iso_or_equiv
_atom_site_adp_type
_atom_site_occupancy
_atom_site_symmetry_multiplicity
_atom_site_calc_flag
O1 O -0.11326(14) 0.7607(3) 0.74138(9) 0.0162(3) Uani 1 1 d
H1A H -0.171(2) 0.662(5) 0.6968(18) 0.036(6) Uiso 1 1 d
H1B H -0.172(3) 0.860(5) 0.777(2) 0.056(8) Uiso 1 1 d
N1 N -0.23323(16) 0.0738(3) 0.89737(10) 0.0151(3) Uani 1 1 d
N4 N -0.22336(16) 0.0560(3) 1.07063(10) 0.0162(3) Uani 1 1 d
N3 N -0.12519(16) 0.2536(3) 1.04205(10) 0.0150(3) Uani 1 1 d
N7 N -0.51593(19) -0.4230(3) 0.81779(12) 0.0291(4) Uani 1 1 d
N6 N -0.45252(17) -0.3352(3) 0.89037(11) 0.0189(4) Uani 1 1 d
N2 N -0.13126(16) 0.2649(3) 0.93958(10) 0.0148(3) Uani 1 1 d
N5 N -0.39385(16) -0.2649(3) 0.97969(11) 0.0182(3) Uani 1 1 d
C1 C -0.28646(18) -0.0490(4) 0.97993(12) 0.0147(4) Uani 1 1 d
Li Li -0.0033(3) 0.5086(6) 0.8487(2) 0.0178(6) Uani 1 1 d

loop_
_atom_site_aniso_label
_atom_site_aniso_U_11
_atom_site_aniso_U_22
_atom_site_aniso_U_33
_atom_site_aniso_U_23
_atom_site_aniso_U_13
_atom_site_aniso_U_12
O1 0.0213(7) 0.0163(6) 0.0106(6) -0.0024(5) 0.0005(5) -0.0006(6)
N1 0.0176(7) 0.0142(7) 0.0131(7) -0.0006(5) -0.0004(5) -0.0012(6)
N4 0.0199(7) 0.0152(7) 0.0135(7) 0.0002(6) 0.0013(5) -0.0020(7)
N3 0.0200(7) 0.0130(7) 0.0121(8) 0.0009(5) 0.0017(5) 0.0002(6)
N7 0.0356(10) 0.0291(9) 0.0215(9) -0.0019(7) -0.0027(7) -0.0082(8)
N6 0.0200(8) 0.0176(8) 0.0189(8) 0.0028(6) 0.0011(6) -0.0019(7)
N2 0.0191(7) 0.0136(7) 0.0114(7) -0.0012(5) -0.0002(5) 0.0002(6)
N5 0.0241(8) 0.0178(8) 0.0124(7) -0.0002(6) 0.0002(6) -0.0061(7)
C1 0.0177(9) 0.0125(8) 0.0141(8) 0.0003(6) 0.0021(6) 0.0013(7)
Li 0.0221(15) 0.0176(16) 0.0132(14) 0.0001(11) -0.0002(11) -0.0023(13)

loop_
_atom_type_symbol
_atom_type_description
_atom_type_scat_dispersion_real
_atom_type_scat_dispersion_imag
_atom_type_scat_source
C C 0.0033 0.0016 'International Tables Vol C Tables 4.2.6.8 and 6.1.1.4'
H H 0.0000 0.0000 'International Tables Vol C Tables 4.2.6.8 and 6.1.1.4'
N N 0.0061 0.0033 'International Tables Vol C Tables 4.2.6.8 and 6.1.1.4'
Li Li -0.0003 0.0001 'International Tables Vol C Tables 4.2.6.8 and 6.1.1.4'
O O 0.0106 0.0060 'International Tables Vol C Tables 4.2.6.8 and 6.1.1.4'

loop_
_geom_angle_atom_site_label_1
_geom_angle_atom_site_label_2
_geom_angle_atom_site_label_3
_geom_angle
_geom_angle_site_symmetry_1
_geom_angle_site_symmetry_3
Li O1 Li 119.56(8) . 2_556
Li O1 H1A 111.5(14) . .
Li O1 H1A 103.4(14) 2_556 .
Li O1 H1B 103.2(16) . .
Li O1 H1B 112.2(16) 2_556 .
H1A O1 H1B 107(2) . .
C1 N1 N2 104.00(13) . .
C1 N4 N3 104.01(13) . .
N2 N3 N4 109.67(13) . .
N2 N3 Li 129.13(13) . 3_567
N4 N3 Li 121.19(12) . 3_567
N7 N6 N5 170.65(18) . .
N3 N2 N1 109.71(13) . .
N3 N2 Li 128.44(13) . .
N1 N2 Li 121.77(12) . .
N6 N5 C1 114.59(13) . .
N1 C1 N4 112.61(15) . .
N1 C1 N5 127.47(14) . .
N4 C1 N5 119.91(14) . .
O1 Li O1 100.87(12) . 2_546
O1 Li N3 111.04(14) . 3_567
O1 Li N3 114.99(15) 2_546 3_567
O1 Li N2 117.20(15) . .
O1 Li N2 111.03(14) 2_546 .
N3 Li N2 102.32(12) 3_567 .
O1 Li Li 86.14(13) . 2_546
O1 Li Li 30.20(6) 2_546 2_546
N3 Li Li 145.17(18) 3_567 2_546
N2 Li Li 95.45(9) . 2_546
O1 Li Li 30.25(6) . 2_556
O1 Li Li 85.28(14) 2_546 2_556
N3 Li Li 95.15(9) 3_567 2_556
N2 Li Li 147.44(17) . 2_556
Li Li Li 85.03(12) 2_546 2_556

loop_
_geom_bond_atom_site_label_1
_geom_bond_atom_site_label_2
_geom_bond_distance
_geom_bond_site_symmetry_2
O1 Li 1.996(3) .
O1 H1A 0.86(2) .
O1 H1B 0.87(3) .
N1 C1 1.335(2) .
N1 N2 1.3491(19) .
N4 C1 1.338(2) .
N4 N3 1.3474(19) .
N3 N2 1.3152(19) .
N3 Li 2.051(3) 3_567
N7 N6 1.121(2) .
N6 N5 1.259(2) .
N2 Li 2.055(3) .
N5 C1 1.390(2) .

loop_
_geom_hbond_atom_site_label_D
_geom_hbond_atom_site_label_H
_geom_hbond_atom_site_label_A
_geom_hbond_distance_DH
_geom_hbond_distance_HA
_geom_hbond_distance_DA
_geom_hbond_angle_DHA
_geom_hbond_site_symmetry_A
O1 H1A N4 0.86(2) 1.94(2) 2.7482(18) 156(2) 4_565
O1 H1B N1 0.87(3) 1.96(3) 2.7798(19) 157(2) 1_565

loop_
_geom_torsion_atom_site_label_1
_geom_torsion_atom_site_label_2
_geom_torsion_atom_site_label_3
_geom_torsion_atom_site_label_4
_geom_torsion
_geom_torsion_site_symmetry_1
_geom_torsion_site_symmetry_4
C1 N4 N3 N2 0.36(17) . .
C1 N4 N3 Li 179.08(14) . 3_567
N4 N3 N2 N1 -0.28(17) . .
Li N3 N2 N1 -178.87(15) 3_567 .
N4 N3 N2 Li -176.99(14) . .
Li N3 N2 Li 4.4(3) 3_567 .
C1 N1 N2 N3 0.07(17) . .
C1 N1 N2 Li 177.04(14) . .
N2 N1 C1 N4 0.17(18) . .
N2 N1 C1 N5 -179.18(15) . .
N3 N4 C1 N1 -0.33(18) . .
N3 N4 C1 N5 179.07(14) . .
N6 N5 C1 N1 -4.9(2) . .
N6 N5 C1 N4 175.80(15) . .
Li O1 Li O1 -60.3(2) 2_556 2_546
Li O1 Li N3 62.05(17) 2_556 3_567
Li O1 Li N2 179.10(13) 2_556 .
Li O1 Li Li -86.76(16) 2_556 2_546
N3 N2 Li O1 -125.20(16) . .
N1 N2 Li O1 58.4(2) . .
N3 N2 Li O1 119.67(16) . 2_546
N1 N2 Li O1 -56.69(19) . 2_546
N3 N2 Li N3 -3.5(2) . 3_567
N1 N2 Li N3 -179.87(13) . 3_567
N3 N2 Li Li 146.35(15) . 2_546
N1 N2 Li Li -30.01(17) . 2_546
N3 N2 Li Li -124.4(2) . 2_556
N1 N2 Li Li 59.3(3) . 2_556
